data_4342176
loop_
_publ_author_name
'Castro, Goretti'
'Bastida, Rufina'
'Mac\'ias, Alejandro'
'P\'erez-Lourido, Paulo'
'Platas-Iglesias, Carlos'
'Valencia, Laura'

_publ_section_title
;
 Lanthanide(III) Complexation with an Amide Derived Pyridinophane.
;
_journal_issue 4
_journal_name_full 'Inorganic chemistry'
_journal_page_first 1671
_journal_page_last 1683
_journal_paper_doi 10.1021/ic502653r
_journal_volume 54
_journal_year 2015
_chemical_formula_sum 'C27 H35 Br0.25 Er N11.75 O12.25'
_chemical_formula_weight 907.41
_chemical_name_systematic
;
 ?
;
_space_group_IT_number 15
_symmetry_cell_setting monoclinic
_symmetry_space_group_name_Hall '-C 2yc'
_symmetry_space_group_name_H-M 'C 1 2/c 1'
_atom_sites_solution_hydrogens geom
_atom_sites_solution_primary direct
_atom_sites_solution_secondary difmap
_audit_creation_method SHELXL-97
_cell_angle_alpha 90.00
_cell_angle_beta 93.385(2)
_cell_angle_gamma 90.00
_cell_formula_units_Z 8
_cell_length_a 19.423(2)
_cell_length_b 16.466(2)
_cell_length_c 21.141(3)
_cell_measurement_temperature 293(2)
_cell_volume 6749.5(14)
_computing_cell_refinement 'BRUKER Smart'
_computing_data_collection 'BRUKER Smart'
_computing_data_reduction 'BRUKER Shelxtl'
_computing_molecular_graphics 'ORTEP-3 for Windows (Farrugia, 1997)'
_computing_publication_material 'WinGX pulication routines (Farrugia, 1999)'
_computing_structure_refinement 'SHELXL-97 (Sheldrick, 1997)'
_computing_structure_solution 'SHELXS-97 (Sheldrick, 1997)'
_diffrn_ambient_temperature 293(2)
_diffrn_measured_fraction_theta_full 0.996
_diffrn_measured_fraction_theta_max 0.996
_diffrn_measurement_device_type 'BRUKER Smart CCD-1000'
_diffrn_measurement_method 'omega scans'
_diffrn_radiation_monochromator graphite
_diffrn_radiation_source 'fine-focus sealed tube'
_diffrn_radiation_type MoK\a
_diffrn_radiation_wavelength 0.71073
_diffrn_reflns_av_R_equivalents 0.0692
_diffrn_reflns_av_sigmaI/netI 0.0660
_diffrn_reflns_limit_h_max 23
_diffrn_reflns_limit_h_min -23
_diffrn_reflns_limit_k_max 19
_diffrn_reflns_limit_k_min -19
_diffrn_reflns_limit_l_max 25
_diffrn_reflns_limit_l_min -25
_diffrn_reflns_number 25156
_diffrn_reflns_theta_full 25.07
_diffrn_reflns_theta_max 25.07
_diffrn_reflns_theta_min 1.62
_exptl_absorpt_coefficient_mu 2.864
_exptl_absorpt_correction_T_max 0.7072
_exptl_absorpt_correction_T_min 0.5588
_exptl_absorpt_correction_type empirical
_exptl_absorpt_process_details sadabs
_exptl_crystal_colour pale
_exptl_crystal_density_diffrn 1.786
_exptl_crystal_density_method 'not measured'
_exptl_crystal_description prism
_exptl_crystal_F_000 3632
_exptl_crystal_size_max 0.23
_exptl_crystal_size_mid 0.22
_exptl_crystal_size_min 0.13
_refine_diff_density_max 1.900
_refine_diff_density_min -1.497
_refine_diff_density_rms 0.145
_refine_ls_extinction_method none
_refine_ls_goodness_of_fit_ref 1.049
_refine_ls_hydrogen_treatment constr
_refine_ls_matrix_type full
_refine_ls_number_parameters 467
_refine_ls_number_reflns 5967
_refine_ls_number_restraints 4
_refine_ls_restrained_S_all 1.052
_refine_ls_R_factor_all 0.1084
_refine_ls_R_factor_gt 0.0498
_refine_ls_shift/su_max 0.053
_refine_ls_shift/su_mean 0.001
_refine_ls_structure_factor_coef Fsqd
_refine_ls_weighting_details 'calc w=1/[\s^2^(Fo^2^)+(0.0486P)^2^+112.1309P] where P=(Fo^2^+2Fc^2^)/3'
_refine_ls_weighting_scheme calc
_refine_ls_wR_factor_gt 0.1112
_refine_ls_wR_factor_ref 0.1455
_reflns_number_gt 3730
_reflns_number_total 5967
_reflns_threshold_expression >2sigma(I)
_cod_data_source_file ic502653r_si_002.cif
_cod_data_source_block Er-TPPTAM
_cod_depositor_comments
;
The following automatic conversions were performed:

'_symmetry_cell_setting' value 'Monoclinic' changed to 'monoclinic'
according to
/usr/data/users/saulius/crontab/automatic-downloads/rss-feeds/ACS/lib/dictionaries/cif_core.dic
dictionary named 'cif_core.dic' version 2.4.2 from 2011-04-26.

Automatic conversion script
Id: cif_fix_values 3008 2015-01-20 13:52:24Z robertas 

 Adding full bibliography for 4342165--4342179.cif.
;
_cod_original_cell_volume 6749.7(14)
_cod_original_sg_symbol_H-M C2/c
_cod_database_code 4342176

loop_
_symmetry_equiv_pos_as_xyz
'x, y, z'
'-x, y, -z+1/2'
'x+1/2, y+1/2, z'
'-x+1/2, y+1/2, -z+1/2'
'-x, -y, -z'
'x, -y, z-1/2'
'-x+1/2, -y+1/2, -z'
'x+1/2, -y+1/2, z-1/2'

loop_
_atom_site_label
_atom_site_type_symbol
_atom_site_fract_x
_atom_site_fract_y
_atom_site_fract_z
_atom_site_U_iso_or_equiv
_atom_site_adp_type
_atom_site_occupancy
_atom_site_symmetry_multiplicity
_atom_site_calc_flag
_atom_site_refinement_flags
_atom_site_disorder_assembly
_atom_site_disorder_group
Er1 Er 0.24681(2) 1.11015(3) 0.37653(2) 0.04008(16) Uani 1 1 d . . .
C1 C 0.2096(6) 1.3018(7) 0.3044(5) 0.057(3) Uani 1 1 d . . .
C2 C 0.2156(6) 1.3827(7) 0.2877(6) 0.066(3) Uani 1 1 d . . .
H2 H 0.1774 1.4114 0.2713 0.079 Uiso 1 1 calc R . .
C3 C 0.2797(7) 1.4205(8) 0.2958(6) 0.069(3) Uani 1 1 d . . .
H3 H 0.2850 1.4748 0.2850 0.083 Uiso 1 1 calc R . .
C4 C 0.3353(7) 1.3756(7) 0.3202(6) 0.068(3) Uani 1 1 d . . .
H4 H 0.3791 1.3984 0.3250 0.082 Uiso 1 1 calc R . .
C5 C 0.3239(6) 1.2953(6) 0.3375(5) 0.052(3) Uani 1 1 d . . .
C6 C 0.3811(5) 1.2417(6) 0.3652(5) 0.054(3) Uani 1 1 d . . .
H6A H 0.4251 1.2614 0.3520 0.065 Uiso 1 1 calc R . .
H6B H 0.3820 1.2440 0.4111 0.065 Uiso 1 1 calc R . .
C7 C 0.4281(5) 1.1099(7) 0.3754(6) 0.059(3) Uani 1 1 d . . .
H7A H 0.4713 1.1382 0.3707 0.071 Uiso 1 1 calc R . .
H7B H 0.4311 1.0573 0.3551 0.071 Uiso 1 1 calc R . .
C8 C 0.4174(5) 1.0982(6) 0.4443(5) 0.053(3) Uani 1 1 d . . .
C9 C 0.4700(6) 1.0999(7) 0.4917(7) 0.063(3) Uani 1 1 d . . .
H9 H 0.5140 1.1174 0.4831 0.075 Uiso 1 1 calc R . .
C10 C 0.4558(7) 1.0751(8) 0.5517(7) 0.074(4) Uani 1 1 d . . .
H10 H 0.4899 1.0780 0.5843 0.089 Uiso 1 1 calc R . .
C11 C 0.3935(7) 1.0471(9) 0.5634(6) 0.076(4) Uani 1 1 d . . .
H11 H 0.3849 1.0271 0.6033 0.091 Uiso 1 1 calc R . .
C12 C 0.3412(6) 1.0480(8) 0.5151(5) 0.064(3) Uani 1 1 d . . .
C13 C 0.2708(7) 1.0159(11) 0.5239(6) 0.100(5) Uani 1 1 d . . .
H13A H 0.2433 1.0576 0.5427 0.120 Uiso 1 1 calc R . .
H13B H 0.2740 0.9700 0.5527 0.120 Uiso 1 1 calc R . .
C14 C 0.1637(6) 0.9726(7) 0.4752(6) 0.062(3) Uani 1 1 d . . .
H14A H 0.1626 0.9394 0.5130 0.074 Uiso 1 1 calc R . .
H14B H 0.1420 0.9421 0.4402 0.074 Uiso 1 1 calc R . .
C15 C 0.1238(5) 1.0490(7) 0.4844(5) 0.055(3) Uani 1 1 d . . .
C16 C 0.0726(6) 1.0543(9) 0.5263(5) 0.067(3) Uani 1 1 d . . .
H16 H 0.0666 1.0128 0.5554 0.080 Uiso 1 1 calc R . .
C17 C 0.0310(7) 1.1202(10) 0.5251(6) 0.080(4) Uani 1 1 d . . .
H17 H -0.0035 1.1245 0.5535 0.096 Uiso 1 1 calc R . .
C18 C 0.0401(6) 1.1812(8) 0.4813(6) 0.067(3) Uani 1 1 d . . .
H18 H 0.0107 1.2257 0.4782 0.080 Uiso 1 1 calc R . .
C19 C 0.0946(5) 1.1735(7) 0.4422(5) 0.049(3) Uani 1 1 d . . .
C20 C 0.1071(6) 1.2337(7) 0.3915(5) 0.057(3) Uani 1 1 d . . .
H20A H 0.0645 1.2620 0.3795 0.069 Uiso 1 1 calc R . .
H20B H 0.1406 1.2735 0.4073 0.069 Uiso 1 1 calc R . .
C21 C 0.1455(6) 1.2533(7) 0.2872(6) 0.061(3) Uani 1 1 d . . .
H21A H 0.1063 1.2896 0.2825 0.073 Uiso 1 1 calc R . .
H21B H 0.1504 1.2265 0.2468 0.073 Uiso 1 1 calc R . .
C22 C 0.3741(6) 1.1498(8) 0.2743(5) 0.062(3) Uani 1 1 d . . .
H22A H 0.4035 1.1044 0.2648 0.075 Uiso 1 1 calc R . .
H22B H 0.3949 1.1987 0.2583 0.075 Uiso 1 1 calc R . .
C23 C 0.3043(6) 1.1379(7) 0.2402(5) 0.056(3) Uani 1 1 d . . .
C24 C 0.2680(7) 0.9153(8) 0.4368(7) 0.085(5) Uani 1 1 d . . .
H24A H 0.2318 0.8783 0.4219 0.102 Uiso 1 1 calc R . .
H24B H 0.2948 0.8886 0.4709 0.102 Uiso 1 1 calc R . .
C25 C 0.3139(5) 0.9320(7) 0.3836(6) 0.057(3) Uani 1 1 d . . .
C26 C 0.0805(6) 1.1331(7) 0.3091(5) 0.060(3) Uani 1 1 d . . .
H26A H 0.0754 1.1399 0.2635 0.072 Uiso 1 1 calc R . .
H26B H 0.0364 1.1450 0.3262 0.072 Uiso 1 1 calc R . .
C27 C 0.0998(6) 1.0457(8) 0.3240(5) 0.055(3) Uani 1 1 d . . .
N1 N 0.2624(4) 1.2598(5) 0.3310(4) 0.044(2) Uani 1 1 d . . .
N2 N 0.3711(4) 1.1568(5) 0.3441(4) 0.049(2) Uani 1 1 d . . .
N3 N 0.3530(4) 1.0754(5) 0.4569(4) 0.051(2) Uani 1 1 d . . .
N4 N 0.2360(5) 0.9896(6) 0.4620(5) 0.062(3) Uani 1 1 d . . .
N5 N 0.1379(4) 1.1102(6) 0.4447(4) 0.047(2) Uani 1 1 d . . .
N6 N 0.1329(4) 1.1922(5) 0.3356(4) 0.049(2) Uani 1 1 d . . .
N7 N 0.2990(6) 1.1537(8) 0.1781(5) 0.088(4) Uani 1 1 d . . .
N8 N 0.3633(5) 0.8773(7) 0.3749(5) 0.078(3) Uani 1 1 d . . .
N9 N 0.0471(5) 0.9934(6) 0.3217(5) 0.076(3) Uani 1 1 d . . .
O1 O 0.2541(3) 1.1122(4) 0.2678(3) 0.0513(17) Uani 1 1 d . . .
O2 O 0.3042(4) 0.9922(4) 0.3488(4) 0.0528(19) Uani 1 1 d . . .
O3 O 0.1605(4) 1.0243(4) 0.3342(3) 0.0492(17) Uani 1 1 d . . .
N3N N 0.5000 0.9324(10) 0.2500 0.048(3) Uani 1 2 d S . .
O7N O 0.451(2) 0.934(3) 0.277(3) 0.137(18) Uani 0.50 1 d P . .
O8N O 0.485(2) 0.893(3) 0.2930(17) 0.154(18) Uani 0.50 1 d P . .
O9N O 0.458(3) 0.968(3) 0.225(3) 0.204(18) Uani 0.50 1 d P . .
N2N N 0.3881(6) 0.6235(10) 0.3625(5) 0.063(4) Uani 1 1 d . . .
O4N O 0.3365(7) 0.6372(11) 0.3892(6) 0.164(6) Uani 1 1 d . . .
O5N O 0.4220(7) 0.6913(9) 0.3570(6) 0.136(5) Uani 1 1 d . . .
O6N O 0.4053(8) 0.5723(10) 0.3412(8) 0.136(6) Uani 1 1 d . . .
N1N N 0.2530(8) 1.2718(9) 0.4886(8) 0.040(4) Uiso 0.50 1 d P . .
O1N O 0.2596(4) 1.2093(5) 0.4616(4) 0.061(2) Uiso 1 1 d . . .
O2N O 0.2444(11) 1.1666(14) 0.5467(10) 0.106(7) Uiso 0.50 1 d P . .
Br1 Br 0.41860(16) 1.2887(2) 0.13552(16) 0.053(2) Uiso 0.277(11) 1 d P A 1
N4N N 0.41860(16) 1.2887(2) 0.13552(16) 0.053(2) Uiso 0.723(11) 1 d PD A 2
O11N O 0.4427(7) 1.3046(9) 0.1711(8) 0.097(4) Uiso 0.723(11) 1 d PD A 2
O12N O 0.4131(11) 1.2380(13) 0.1100(10) 0.164(8) Uiso 0.723(11) 1 d PD A 2
O10N O 0.3879(13) 1.3164(19) 0.1076(14) 0.261(15) Uiso 0.723(11) 1 d PD A 2
O1W O 0.3688(9) 0.7639(9) 0.4871(9) 0.194(7) Uani 1 1 d . . .

loop_
_atom_site_aniso_label
_atom_site_aniso_U_11
_atom_site_aniso_U_22
_atom_site_aniso_U_33
_atom_site_aniso_U_23
_atom_site_aniso_U_13
_atom_site_aniso_U_12
Er1 0.0386(2) 0.0436(3) 0.0377(2) -0.0026(2) -0.00113(16) -0.0020(2)
C1 0.052(7) 0.070(8) 0.047(6) 0.013(6) -0.008(5) -0.002(6)
C2 0.069(8) 0.056(8) 0.070(8) 0.020(7) -0.006(6) 0.008(6)
C3 0.075(9) 0.060(8) 0.073(8) 0.022(7) 0.002(7) -0.013(7)
C4 0.065(8) 0.064(8) 0.074(8) 0.018(7) -0.003(6) -0.014(6)
C5 0.057(7) 0.044(6) 0.054(7) 0.002(5) -0.005(5) -0.009(5)
C6 0.044(6) 0.055(7) 0.061(7) -0.007(6) -0.006(5) -0.016(5)
C7 0.033(5) 0.058(7) 0.086(8) 0.007(7) 0.002(5) -0.006(5)
C8 0.044(6) 0.049(7) 0.065(7) -0.012(6) -0.012(5) 0.004(5)
C9 0.051(7) 0.047(7) 0.089(9) -0.012(7) -0.012(6) 0.001(6)
C10 0.069(9) 0.068(8) 0.082(10) -0.012(7) -0.032(8) 0.032(7)
C11 0.067(9) 0.094(11) 0.064(8) 0.001(7) -0.015(7) 0.028(8)
C12 0.058(7) 0.083(9) 0.050(7) 0.001(6) -0.012(6) 0.025(7)
C13 0.061(9) 0.173(17) 0.066(9) 0.040(10) -0.006(7) -0.008(10)
C14 0.055(7) 0.067(8) 0.065(8) 0.028(6) 0.005(6) -0.008(6)
C15 0.044(6) 0.074(8) 0.047(6) 0.003(6) 0.004(5) -0.010(6)
C16 0.058(8) 0.091(10) 0.052(7) 0.006(7) 0.007(6) -0.017(7)
C17 0.060(8) 0.125(13) 0.057(8) -0.023(9) 0.015(6) -0.018(9)
C18 0.052(7) 0.081(9) 0.068(8) -0.012(7) 0.004(6) 0.001(6)
C19 0.039(6) 0.068(7) 0.041(6) -0.001(5) 0.003(5) -0.006(6)
C20 0.047(6) 0.056(7) 0.068(8) -0.013(6) 0.006(6) 0.009(5)
C21 0.048(6) 0.059(7) 0.072(8) 0.017(6) -0.015(6) -0.009(6)
C22 0.060(7) 0.076(8) 0.052(7) 0.003(6) 0.016(6) -0.007(6)
C23 0.062(7) 0.054(7) 0.053(7) -0.006(5) 0.010(6) -0.010(6)
C24 0.068(9) 0.057(8) 0.131(13) 0.039(8) 0.027(8) 0.019(7)
C25 0.042(6) 0.050(7) 0.078(8) -0.002(6) 0.002(6) -0.010(5)
C26 0.050(7) 0.075(9) 0.053(7) 0.000(6) -0.009(5) -0.008(6)
C27 0.051(7) 0.078(9) 0.034(6) 0.003(6) -0.008(5) -0.009(6)
N1 0.039(5) 0.046(5) 0.045(5) 0.004(4) -0.004(4) -0.005(4)
N2 0.045(5) 0.049(5) 0.051(5) -0.006(4) 0.001(4) -0.009(4)
N3 0.045(5) 0.053(5) 0.055(6) -0.003(5) 0.000(4) 0.007(4)
N4 0.050(6) 0.081(7) 0.056(6) 0.019(5) 0.002(5) 0.000(5)
N5 0.041(4) 0.060(6) 0.038(4) -0.001(5) 0.001(4) -0.005(5)
N6 0.043(5) 0.059(6) 0.045(5) 0.008(4) -0.009(4) -0.011(4)
N7 0.085(8) 0.138(11) 0.043(6) 0.003(6) 0.013(5) -0.034(7)
N8 0.054(6) 0.078(8) 0.100(8) -0.002(6) -0.005(6) 0.022(6)
N9 0.063(7) 0.081(8) 0.083(8) 0.008(6) -0.009(6) -0.037(6)
O1 0.052(4) 0.060(5) 0.042(4) 0.000(4) 0.009(3) -0.016(4)
O2 0.053(5) 0.045(5) 0.061(5) -0.004(4) 0.010(4) 0.001(3)
O3 0.048(4) 0.050(4) 0.048(4) -0.010(4) -0.001(3) -0.015(4)
N3N 0.042(9) 0.050(9) 0.053(9) 0.000 0.001(9) 0.000
O7N 0.10(3) 0.15(4) 0.16(4) -0.05(3) 0.07(3) -0.04(2)
O8N 0.12(3) 0.26(5) 0.087(18) 0.08(3) 0.023(19) -0.01(3)
O9N 0.18(4) 0.21(4) 0.23(5) 0.07(4) 0.01(3) 0.06(3)
N2N 0.031(5) 0.117(13) 0.038(6) 0.036(7) -0.005(4) -0.008(7)
O4N 0.108(10) 0.29(2) 0.098(9) 0.070(11) 0.001(8) -0.009(11)
O5N 0.112(10) 0.158(13) 0.136(11) -0.002(10) -0.009(8) 0.026(9)
O6N 0.125(13) 0.138(14) 0.143(14) 0.065(11) -0.025(10) -0.029(10)
O1W 0.197(16) 0.111(11) 0.27(2) 0.069(12) 0.024(14) 0.050(10)

loop_
_atom_type_symbol
_atom_type_description
_atom_type_scat_dispersion_real
_atom_type_scat_dispersion_imag
_atom_type_scat_source
C C 0.0033 0.0016 'International Tables Vol C Tables 4.2.6.8 and 6.1.1.4'
H H 0.0000 0.0000 'International Tables Vol C Tables 4.2.6.8 and 6.1.1.4'
N N 0.0061 0.0033 'International Tables Vol C Tables 4.2.6.8 and 6.1.1.4'
O O 0.0106 0.0060 'International Tables Vol C Tables 4.2.6.8 and 6.1.1.4'
Er Er -0.2586 4.9576 'International Tables Vol C Tables 4.2.6.8 and 6.1.1.4'
Br Br -0.2901 2.4595 'International Tables Vol C Tables 4.2.6.8 and 6.1.1.4'

loop_
_geom_angle_atom_site_label_1
_geom_angle_atom_site_label_2
_geom_angle_atom_site_label_3
_geom_angle
_geom_angle_site_symmetry_1
_geom_angle_site_symmetry_3
O1 Er1 O3 73.3(2) . .
O1 Er1 O2 72.8(3) . .
O3 Er1 O2 75.0(3) . .
O1 Er1 O1N 135.7(3) . .
O3 Er1 O1N 137.0(2) . .
O2 Er1 O1N 135.7(3) . .
O1 Er1 N5 130.1(2) . .
O3 Er1 N5 68.1(2) . .
O2 Er1 N5 123.4(3) . .
O1N Er1 N5 69.2(3) . .
O1 Er1 N3 123.2(3) . .
O3 Er1 N3 129.0(3) . .
O2 Er1 N3 67.5(3) . .
O1N Er1 N3 68.3(3) . .
N5 Er1 N3 105.6(3) . .
O1 Er1 N2 68.3(2) . .
O3 Er1 N2 136.0(2) . .
O2 Er1 N2 73.8(3) . .
O1N Er1 N2 86.7(3) . .
N5 Er1 N2 155.8(3) . .
N3 Er1 N2 62.9(3) . .
O1 Er1 N1 67.2(2) . .
O3 Er1 N1 121.0(2) . .
O2 Er1 N1 127.8(3) . .
O1N Er1 N1 68.7(2) . .
N5 Er1 N1 108.0(3) . .
N3 Er1 N1 109.2(3) . .
N2 Er1 N1 61.1(3) . .
O1 Er1 N6 76.7(3) . .
O3 Er1 N6 67.8(3) . .
O2 Er1 N6 137.2(3) . .
O1N Er1 N6 86.9(3) . .
N5 Er1 N6 60.2(3) . .
N3 Er1 N6 155.0(3) . .
N2 Er1 N6 120.9(3) . .
N1 Er1 N6 61.9(2) . .
O1 Er1 N4 133.5(3) . .
O3 Er1 N4 74.3(3) . .
O2 Er1 N4 67.2(3) . .
O1N Er1 N4 90.4(3) . .
N5 Er1 N4 62.4(3) . .
N3 Er1 N4 60.1(3) . .
N2 Er1 N4 119.5(3) . .
N1 Er1 N4 159.2(3) . .
N6 Er1 N4 119.3(3) . .
N1 C1 C2 122.1(10) . .
N1 C1 C21 115.6(10) . .
C2 C1 C21 122.0(10) . .
C1 C2 C3 119.2(11) . .
C1 C2 H2 120.4 . .
C3 C2 H2 120.4 . .
C4 C3 C2 118.6(11) . .
C4 C3 H3 120.7 . .
C2 C3 H3 120.7 . .
C3 C4 C5 118.3(11) . .
C3 C4 H4 120.9 . .
C5 C4 H4 120.9 . .
N1 C5 C4 123.1(10) . .
N1 C5 C6 114.8(9) . .
C4 C5 C6 122.2(10) . .
N2 C6 C5 110.8(8) . .
N2 C6 H6A 109.5 . .
C5 C6 H6A 109.5 . .
N2 C6 H6B 109.5 . .
C5 C6 H6B 109.5 . .
H6A C6 H6B 108.1 . .
N2 C7 C8 111.0(9) . .
N2 C7 H7A 109.4 . .
C8 C7 H7A 109.4 . .
N2 C7 H7B 109.4 . .
C8 C7 H7B 109.4 . .
H7A C7 H7B 108.0 . .
N3 C8 C9 121.0(11) . .
N3 C8 C7 114.4(9) . .
C9 C8 C7 124.1(10) . .
C10 C9 C8 118.6(12) . .
C10 C9 H9 120.7 . .
C8 C9 H9 120.7 . .
C11 C10 C9 120.6(12) . .
C11 C10 H10 119.7 . .
C9 C10 H10 119.7 . .
C10 C11 C12 119.3(13) . .
C10 C11 H11 120.4 . .
C12 C11 H11 120.4 . .
N3 C12 C11 121.1(12) . .
N3 C12 C13 116.2(10) . .
C11 C12 C13 122.6(12) . .
C12 C13 N4 111.4(10) . .
C12 C13 H13A 109.4 . .
N4 C13 H13A 109.4 . .
C12 C13 H13B 109.4 . .
N4 C13 H13B 109.4 . .
H13A C13 H13B 108.0 . .
N4 C14 C15 111.7(9) . .
N4 C14 H14A 109.3 . .
C15 C14 H14A 109.3 . .
N4 C14 H14B 109.3 . .
C15 C14 H14B 109.3 . .
H14A C14 H14B 107.9 . .
N5 C15 C16 122.3(11) . .
N5 C15 C14 115.0(9) . .
C16 C15 C14 122.5(11) . .
C17 C16 C15 119.6(12) . .
C17 C16 H16 120.2 . .
C15 C16 H16 120.2 . .
C16 C17 C18 119.7(12) . .
C16 C17 H17 120.2 . .
C18 C17 H17 120.2 . .
C17 C18 C19 117.7(12) . .
C17 C18 H18 121.2 . .
C19 C18 H18 121.2 . .
N5 C19 C18 123.2(11) . .
N5 C19 C20 114.7(9) . .
C18 C19 C20 122.0(11) . .
N6 C20 C19 110.2(9) . .
N6 C20 H20A 109.6 . .
C19 C20 H20A 109.6 . .
N6 C20 H20B 109.6 . .
C19 C20 H20B 109.6 . .
H20A C20 H20B 108.1 . .
N6 C21 C1 111.4(9) . .
N6 C21 H21A 109.3 . .
C1 C21 H21A 109.3 . .
N6 C21 H21B 109.3 . .
C1 C21 H21B 109.3 . .
H21A C21 H21B 108.0 . .
N2 C22 C23 113.4(9) . .
N2 C22 H22A 108.9 . .
C23 C22 H22A 108.9 . .
N2 C22 H22B 108.9 . .
C23 C22 H22B 108.9 . .
H22A C22 H22B 107.7 . .
O1 C23 N7 120.9(11) . .
O1 C23 C22 121.9(10) . .
N7 C23 C22 117.2(10) . .
N4 C24 C25 113.4(10) . .
N4 C24 H24A 108.9 . .
C25 C24 H24A 108.9 . .
N4 C24 H24B 108.9 . .
C25 C24 H24B 108.9 . .
H24A C24 H24B 107.7 . .
O2 C25 N8 122.8(11) . .
O2 C25 C24 120.9(10) . .
N8 C25 C24 116.3(11) . .
N6 C26 C27 112.8(9) . .
N6 C26 H26A 109.0 . .
C27 C26 H26A 109.0 . .
N6 C26 H26B 109.0 . .
C27 C26 H26B 109.0 . .
H26A C26 H26B 107.8 . .
O3 C27 N9 122.9(12) . .
O3 C27 C26 121.9(10) . .
N9 C27 C26 115.2(10) . .
C5 N1 C1 118.7(9) . .
C5 N1 Er1 119.3(7) . .
C1 N1 Er1 122.0(7) . .
C7 N2 C6 106.2(8) . .
C7 N2 C22 109.4(9) . .
C6 N2 C22 111.1(9) . .
C7 N2 Er1 113.7(6) . .
C6 N2 Er1 107.5(6) . .
C22 N2 Er1 108.8(6) . .
C12 N3 C8 119.1(9) . .
C12 N3 Er1 119.4(7) . .
C8 N3 Er1 120.5(7) . .
C14 N4 C24 109.5(10) . .
C14 N4 C13 106.0(9) . .
C24 N4 C13 111.9(11) . .
C14 N4 Er1 112.3(6) . .
C24 N4 Er1 108.4(7) . .
C13 N4 Er1 108.8(8) . .
C19 N5 C15 117.2(9) . .
C19 N5 Er1 120.2(7) . .
C15 N5 Er1 122.6(7) . .
C21 N6 C20 108.7(9) . .
C21 N6 C26 108.9(8) . .
C20 N6 C26 110.3(8) . .
C21 N6 Er1 113.6(6) . .
C20 N6 Er1 106.6(6) . .
C26 N6 Er1 108.8(6) . .
C23 O1 Er1 124.8(7) . .
C25 O2 Er1 125.0(7) . .
C27 O3 Er1 123.4(7) . .
O9N N3N O9N 117(5) 2_655 .
O9N N3N O7N 111(3) 2_655 .
O9N N3N O7N 68(3) . .
O9N N3N O7N 68(3) 2_655 2_655
O9N N3N O7N 111(3) . 2_655
O7N N3N O7N 177(5) . 2_655
O9N N3N O8N 117(3) 2_655 2_655
O9N N3N O8N 97(4) . 2_655
O7N N3N O8N 131(3) . 2_655
O7N N3N O8N 51(3) 2_655 2_655
O9N N3N O8N 97(4) 2_655 .
O9N N3N O8N 117(3) . .
O7N N3N O8N 51(3) . .
O7N N3N O8N 131(3) 2_655 .
O8N N3N O8N 112(5) 2_655 .
O8N O7N N3N 66(4) . .
O8N O7N O9N 120(6) . .
N3N O7N O9N 55(3) . .
O7N O8N N3N 63(4) . .
O7N O8N O9N 82(5) . 2_655
N3N O8N O9N 40(2) . 2_655
N3N O9N O7N 57(3) . .
N3N O9N O8N 43(2) . 2_655
O7N O9N O8N 89(4) . 2_655
O6N N2N O4N 132(2) . .
O6N N2N O5N 119.1(16) . .
O4N N2N O5N 108.8(17) . .
N1N N1N O1N 71(2) 7_576 7_576
N1N N1N O1N 65(2) 7_576 .
O1N N1N O1N 135.8(13) 7_576 .
N1N N1N O2N 174(3) 7_576 7_576
O1N N1N O2N 110.2(18) 7_576 7_576
O1N N1N O2N 113.7(18) . 7_576
N1N O1N N1N 44.2(13) 7_576 .
N1N O1N Er1 148.2(10) 7_576 .
N1N O1N Er1 158.3(10) . .
O10N O11N O12N 47.2(12) . .
O10N O12N O11N 63.0(13) . .
O12N O10N O11N 69.8(11) . .

loop_
_geom_bond_atom_site_label_1
_geom_bond_atom_site_label_2
_geom_bond_distance
_geom_bond_site_symmetry_2
Er1 O1 2.311(6) .
Er1 O3 2.331(6) .
Er1 O2 2.332(7) .
Er1 O1N 2.431(8) .
Er1 N5 2.630(8) .
Er1 N3 2.657(8) .
Er1 N2 2.661(8) .
Er1 N1 2.670(8) .
Er1 N6 2.692(8) .
Er1 N4 2.700(9) .
C1 N1 1.333(13) .
C1 C2 1.385(15) .
C1 C21 1.505(14) .
C2 C3 1.393(16) .
C2 H2 0.9300 .
C3 C4 1.383(16) .
C3 H3 0.9300 .
C4 C5 1.393(15) .
C4 H4 0.9300 .
C5 N1 1.329(12) .
C5 C6 1.510(15) .
C6 N2 1.476(13) .
C6 H6A 0.9700 .
C6 H6B 0.9700 .
C7 N2 1.475(13) .
C7 C8 1.497(15) .
C7 H7A 0.9700 .
C7 H7B 0.9700 .
C8 N3 1.347(13) .
C8 C9 1.389(15) .
C9 C10 1.375(18) .
C9 H9 0.9300 .
C10 C11 1.331(18) .
C10 H10 0.9300 .
C11 C12 1.397(15) .
C11 H11 0.9300 .
C12 N3 1.342(14) .
C12 C13 1.487(17) .
C13 N4 1.501(16) .
C13 H13A 0.9700 .
C13 H13B 0.9700 .
C14 N4 1.476(13) .
C14 C15 1.495(16) .
C14 H14A 0.9700 .
C14 H14B 0.9700 .
C15 N5 1.349(13) .
C15 C16 1.374(15) .
C16 C17 1.353(18) .
C16 H16 0.9300 .
C17 C18 1.384(18) .
C17 H17 0.9300 .
C18 C19 1.387(15) .
C18 H18 0.9300 .
C19 N5 1.337(13) .
C19 C20 1.491(15) .
C20 N6 1.478(13) .
C20 H20A 0.9700 .
C20 H20B 0.9700 .
C21 N6 1.466(13) .
C21 H21A 0.9700 .
C21 H21B 0.9700 .
C22 N2 1.486(13) .
C22 C23 1.510(15) .
C22 H22A 0.9700 .
C22 H22B 0.9700 .
C23 O1 1.240(12) .
C23 N7 1.335(14) .
C24 N4 1.485(15) .
C24 C25 1.501(17) .
C24 H24A 0.9700 .
C24 H24B 0.9700 .
C25 O2 1.242(13) .
C25 N8 1.335(14) .
C26 N6 1.493(13) .
C26 C27 1.515(16) .
C26 H26A 0.9700 .
C26 H26B 0.9700 .
C27 O3 1.237(12) .
C27 N9 1.337(14) .
N3N O9N 1.11(4) 2_655
N3N O9N 1.11(4) .
N3N O7N 1.13(4) .
N3N O7N 1.13(4) 2_655
N3N O8N 1.17(4) 2_655
N3N O8N 1.17(4) .
O7N O8N 0.99(5) .
O7N O9N 1.25(5) .
O8N O9N 1.71(7) 2_655
O9N O8N 1.71(7) 2_655
N2N O6N 1.023(18) .
N2N O4N 1.202(17) .
N2N O5N 1.305(18) .
N1N N1N 0.87(3) 7_576
N1N O1N 1.138(17) 7_576
N1N O1N 1.187(18) .
N1N O2N 1.26(2) 7_576
O1N N1N 1.138(17) 7_576
O2N N1N 1.26(2) 7_576
O11N O10N 1.68(4) .
O11N O12N 1.76(3) .
O12N O10N 1.38(4) .

loop_
_geom_torsion_atom_site_label_1
_geom_torsion_atom_site_label_2
_geom_torsion_atom_site_label_3
_geom_torsion_atom_site_label_4
_geom_torsion
_geom_torsion_site_symmetry_1
_geom_torsion_site_symmetry_4
N1 C1 C2 C3 3.6(18) . .
C21 C1 C2 C3 -169.7(12) . .
C1 C2 C3 C4 0.1(19) . .
C2 C3 C4 C5 -2.1(19) . .
C3 C4 C5 N1 0.7(18) . .
C3 C4 C5 C6 -179.3(11) . .
N1 C5 C6 N2 34.7(13) . .
C4 C5 C6 N2 -145.3(11) . .
N2 C7 C8 N3 45.7(13) . .
N2 C7 C8 C9 -142.5(10) . .
N3 C8 C9 C10 2.1(16) . .
C7 C8 C9 C10 -169.2(11) . .
C8 C9 C10 C11 2.6(18) . .
C9 C10 C11 C12 -4(2) . .
C10 C11 C12 N3 1(2) . .
C10 C11 C12 C13 178.4(14) . .
N3 C12 C13 N4 22.7(18) . .
C11 C12 C13 N4 -154.6(12) . .
N4 C14 C15 N5 39.9(13) . .
N4 C14 C15 C16 -145.4(11) . .
N5 C15 C16 C17 5.2(18) . .
C14 C15 C16 C17 -169.2(11) . .
C15 C16 C17 C18 0.5(19) . .
C16 C17 C18 C19 -3.2(18) . .
C17 C18 C19 N5 0.5(17) . .
C17 C18 C19 C20 177.1(11) . .
N5 C19 C20 N6 33.1(12) . .
C18 C19 C20 N6 -143.8(10) . .
N1 C1 C21 N6 39.1(14) . .
C2 C1 C21 N6 -147.2(11) . .
N2 C22 C23 O1 -20.5(16) . .
N2 C22 C23 N7 161.6(11) . .
N4 C24 C25 O2 -27.1(18) . .
N4 C24 C25 N8 155.3(11) . .
N6 C26 C27 O3 -25.9(15) . .
N6 C26 C27 N9 157.8(10) . .
C4 C5 N1 C1 2.9(16) . .
C6 C5 N1 C1 -177.1(10) . .
C4 C5 N1 Er1 -174.2(9) . .
C6 C5 N1 Er1 5.8(12) . .
C2 C1 N1 C5 -5.0(16) . .
C21 C1 N1 C5 168.6(10) . .
C2 C1 N1 Er1 172.0(9) . .
C21 C1 N1 Er1 -14.4(13) . .
O1 Er1 N1 C5 -102.7(8) . .
O3 Er1 N1 C5 -154.6(7) . .
O2 Er1 N1 C5 -59.7(8) . .
O1N Er1 N1 C5 72.4(8) . .
N5 Er1 N1 C5 130.6(7) . .
N3 Er1 N1 C5 16.2(8) . .
N2 Er1 N1 C5 -25.8(7) . .
N6 Er1 N1 C5 170.6(8) . .
N4 Er1 N1 C5 71.6(11) . .
O1 Er1 N1 C1 80.3(8) . .
O3 Er1 N1 C1 28.4(9) . .
O2 Er1 N1 C1 123.3(8) . .
O1N Er1 N1 C1 -104.6(8) . .
N5 Er1 N1 C1 -46.4(8) . .
N3 Er1 N1 C1 -160.8(8) . .
N2 Er1 N1 C1 157.2(9) . .
N6 Er1 N1 C1 -6.4(8) . .
N4 Er1 N1 C1 -105.4(10) . .
C8 C7 N2 C6 73.8(11) . .
C8 C7 N2 C22 -166.1(9) . .
C8 C7 N2 Er1 -44.2(10) . .
C5 C6 N2 C7 -178.2(9) . .
C5 C6 N2 C22 62.8(11) . .
C5 C6 N2 Er1 -56.2(9) . .
C23 C22 N2 C7 138.0(10) . .
C23 C22 N2 C6 -105.0(11) . .
C23 C22 N2 Er1 13.2(12) . .
O1 Er1 N2 C7 -127.1(7) . .
O3 Er1 N2 C7 -96.2(8) . .
O2 Er1 N2 C7 -49.6(7) . .
O1N Er1 N2 C7 90.2(7) . .
N5 Er1 N2 C7 89.3(9) . .
N3 Er1 N2 C7 22.9(7) . .
N1 Er1 N2 C7 157.7(8) . .
N6 Er1 N2 C7 174.6(7) . .
N4 Er1 N2 C7 1.6(8) . .
O1 Er1 N2 C6 115.6(7) . .
O3 Er1 N2 C6 146.5(6) . .
O2 Er1 N2 C6 -166.9(7) . .
O1N Er1 N2 C6 -27.1(6) . .
N5 Er1 N2 C6 -28.0(10) . .
N3 Er1 N2 C6 -94.4(7) . .
N1 Er1 N2 C6 40.4(6) . .
N6 Er1 N2 C6 57.3(7) . .
N4 Er1 N2 C6 -115.7(6) . .
O1 Er1 N2 C22 -4.9(7) . .
O3 Er1 N2 C22 26.0(9) . .
O2 Er1 N2 C22 72.6(7) . .
O1N Er1 N2 C22 -147.6(7) . .
N5 Er1 N2 C22 -148.5(7) . .
N3 Er1 N2 C22 145.1(8) . .
N1 Er1 N2 C22 -80.1(7) . .
N6 Er1 N2 C22 -63.2(8) . .
N4 Er1 N2 C22 123.8(7) . .
C11 C12 N3 C8 3.5(17) . .
C13 C12 N3 C8 -173.9(12) . .
C11 C12 N3 Er1 -164.8(9) . .
C13 C12 N3 Er1 17.8(15) . .
C9 C8 N3 C12 -5.1(16) . .
C7 C8 N3 C12 167.1(10) . .
C9 C8 N3 Er1 163.1(8) . .
C7 C8 N3 Er1 -24.8(12) . .
O1 Er1 N3 C12 -157.1(8) . .
O3 Er1 N3 C12 -62.1(9) . .
O2 Er1 N3 C12 -108.0(9) . .
O1N Er1 N3 C12 71.6(8) . .
N5 Er1 N3 C12 12.2(9) . .
N2 Er1 N3 C12 169.2(9) . .
N1 Er1 N3 C12 128.1(8) . .
N6 Er1 N3 C12 63.7(11) . .
N4 Er1 N3 C12 -32.2(8) . .
O1 Er1 N3 C8 34.8(9) . .
O3 Er1 N3 C8 129.8(7) . .
O2 Er1 N3 C8 83.9(8) . .
O1N Er1 N3 C8 -96.5(8) . .
N5 Er1 N3 C8 -156.0(7) . .
N2 Er1 N3 C8 1.1(7) . .
N1 Er1 N3 C8 -40.0(8) . .
N6 Er1 N3 C8 -104.4(9) . .
N4 Er1 N3 C8 159.7(9) . .
C15 C14 N4 C24 -165.2(10) . .
C15 C14 N4 C13 73.9(12) . .
C15 C14 N4 Er1 -44.8(11) . .
C25 C24 N4 C14 139.6(11) . .
C25 C24 N4 C13 -103.2(13) . .
C25 C24 N4 Er1 16.8(13) . .
C12 C13 N4 C14 -170.6(11) . .
C12 C13 N4 C24 70.1(15) . .
C12 C13 N4 Er1 -49.6(14) . .
O1 Er1 N4 C14 -93.9(8) . .
O3 Er1 N4 C14 -46.7(8) . .
O2 Er1 N4 C14 -126.7(8) . .
O1N Er1 N4 C14 92.6(8) . .
N5 Er1 N4 C14 26.5(7) . .
N3 Er1 N4 C14 157.1(9) . .
N2 Er1 N4 C14 179.0(7) . .
N1 Er1 N4 C14 93.4(10) . .
N6 Er1 N4 C14 5.9(9) . .
O1 Er1 N4 C24 27.2(9) . .
O3 Er1 N4 C24 74.4(8) . .
O2 Er1 N4 C24 -5.6(8) . .
O1N Er1 N4 C24 -146.3(8) . .
N5 Er1 N4 C24 147.6(9) . .
N3 Er1 N4 C24 -81.9(8) . .
N2 Er1 N4 C24 -59.9(9) . .
N1 Er1 N4 C24 -145.5(8) . .
N6 Er1 N4 C24 127.0(8) . .
O1 Er1 N4 C13 149.1(7) . .
O3 Er1 N4 C13 -163.6(8) . .
O2 Er1 N4 C13 116.3(8) . .
O1N Er1 N4 C13 -24.4(8) . .
N5 Er1 N4 C13 -90.5(8) . .
N3 Er1 N4 C13 40.1(8) . .
N2 Er1 N4 C13 62.0(8) . .
N1 Er1 N4 C13 -23.6(12) . .
N6 Er1 N4 C13 -111.1(8) . .
C18 C19 N5 C15 4.9(15) . .
C20 C19 N5 C15 -172.0(9) . .
C18 C19 N5 Er1 -173.5(8) . .
C20 C19 N5 Er1 9.6(12) . .
C16 C15 N5 C19 -7.7(15) . .
C14 C15 N5 C19 167.0(9) . .
C16 C15 N5 Er1 170.6(8) . .
C14 C15 N5 Er1 -14.6(12) . .
O1 Er1 N5 C19 -63.1(8) . .
O3 Er1 N5 C19 -105.1(7) . .
O2 Er1 N5 C19 -158.4(7) . .
O1N Er1 N5 C19 69.8(7) . .
N3 Er1 N5 C19 128.7(7) . .
N2 Er1 N5 C19 70.8(10) . .
N1 Er1 N5 C19 11.9(8) . .
N6 Er1 N5 C19 -28.9(7) . .
N4 Er1 N5 C19 171.8(8) . .
O1 Er1 N5 C15 118.6(7) . .
O3 Er1 N5 C15 76.6(8) . .
O2 Er1 N5 C15 23.3(9) . .
O1N Er1 N5 C15 -108.5(8) . .
N3 Er1 N5 C15 -49.6(8) . .
N2 Er1 N5 C15 -107.5(10) . .
N1 Er1 N5 C15 -166.4(7) . .
N6 Er1 N5 C15 152.8(8) . .
N4 Er1 N5 C15 -6.5(7) . .
C1 C21 N6 C20 74.1(12) . .
C1 C21 N6 C26 -165.7(10) . .
C1 C21 N6 Er1 -44.4(11) . .
C19 C20 N6 C21 -179.1(8) . .
C19 C20 N6 C26 61.6(11) . .
C19 C20 N6 Er1 -56.3(9) . .
C27 C26 N6 C21 135.4(10) . .
C27 C26 N6 C20 -105.4(10) . .
C27 C26 N6 Er1 11.2(10) . .
O1 Er1 N6 C21 -44.5(7) . .
O3 Er1 N6 C21 -121.6(7) . .
O2 Er1 N6 C21 -90.0(8) . .
O1N Er1 N6 C21 94.0(7) . .
N5 Er1 N6 C21 161.7(8) . .
N3 Er1 N6 C21 101.3(9) . .
N2 Er1 N6 C21 9.7(8) . .
N1 Er1 N6 C21 26.5(7) . .
N4 Er1 N6 C21 -177.2(7) . .
O1 Er1 N6 C20 -164.3(7) . .
O3 Er1 N6 C20 118.6(7) . .
O2 Er1 N6 C20 150.3(6) . .
O1N Er1 N6 C20 -25.7(6) . .
N5 Er1 N6 C20 42.0(6) . .
N3 Er1 N6 C20 -18.4(10) . .
N2 Er1 N6 C20 -110.0(6) . .
N1 Er1 N6 C20 -93.2(7) . .
N4 Er1 N6 C20 63.0(7) . .
O1 Er1 N6 C26 76.9(6) . .
O3 Er1 N6 C26 -0.2(6) . .
O2 Er1 N6 C26 31.4(8) . .
O1N Er1 N6 C26 -144.6(7) . .
N5 Er1 N6 C26 -76.9(7) . .
N3 Er1 N6 C26 -137.3(7) . .
N2 Er1 N6 C26 131.1(6) . .
N1 Er1 N6 C26 147.9(7) . .
N4 Er1 N6 C26 -55.9(7) . .
N7 C23 O1 Er1 -165.2(9) . .
C22 C23 O1 Er1 17.0(15) . .
O3 Er1 O1 C23 -164.3(9) . .
O2 Er1 O1 C23 -85.2(9) . .
O1N Er1 O1 C23 54.0(10) . .
N5 Er1 O1 C23 155.4(8) . .
N3 Er1 O1 C23 -38.2(10) . .
N2 Er1 O1 C23 -6.1(8) . .
N1 Er1 O1 C23 60.5(9) . .
N6 Er1 O1 C23 125.3(9) . .
N4 Er1 O1 C23 -116.7(9) . .
N8 C25 O2 Er1 -159.1(9) . .
C24 C25 O2 Er1 23.5(15) . .
O1 Er1 O2 C25 -164.8(9) . .
O3 Er1 O2 C25 -88.0(8) . .
O1N Er1 O2 C25 56.1(9) . .
N5 Er1 O2 C25 -37.7(9) . .
N3 Er1 O2 C25 56.6(8) . .
N2 Er1 O2 C25 123.5(9) . .
N1 Er1 O2 C25 154.1(8) . .
N6 Er1 O2 C25 -118.2(8) . .
N4 Er1 O2 C25 -9.1(8) . .
N9 C27 O3 Er1 -155.5(8) . .
C26 C27 O3 Er1 28.5(13) . .
O1 Er1 O3 C27 -96.8(8) . .
O2 Er1 O3 C27 -173.0(8) . .
O1N Er1 O3 C27 43.8(9) . .
N5 Er1 O3 C27 50.9(8) . .
N3 Er1 O3 C27 143.6(7) . .
N2 Er1 O3 C27 -126.7(8) . .
N1 Er1 O3 C27 -47.6(8) . .
N6 Er1 O3 C27 -14.7(7) . .
N4 Er1 O3 C27 117.0(8) . .
O9N N3N O7N O8N -82(5) 2_655 .
O9N N3N O7N O8N 166(5) . .
O7N N3N O7N O8N -138(4) 2_655 .
O8N N3N O7N O8N 86(8) 2_655 .
O9N N3N O7N O9N 111(6) 2_655 .
O7N N3N O7N O9N 56(3) 2_655 .
O8N N3N O7N O9N -80(6) 2_655 .
O8N N3N O7N O9N -166(5) . .
O9N O7N O8N N3N 13(5) . .
N3N O7N O8N O9N 37.4(18) . 2_655
O9N O7N O8N O9N 50(6) . 2_655
O9N N3N O8N O7N 111(4) 2_655 .
O9N N3N O8N O7N -14(6) . .
O7N N3N O8N O7N 178(5) 2_655 .
O8N N3N O8N O7N -126(4) 2_655 .
O9N N3N O8N O9N -125(5) . 2_655
O7N N3N O8N O9N -111(4) . 2_655
O7N N3N O8N O9N 67(4) 2_655 2_655
O8N N3N O8N O9N 123(3) 2_655 2_655
O9N N3N O9N O7N -103(3) 2_655 .
O7N N3N O9N O7N -178(5) 2_655 .
O8N N3N O9N O7N 132(3) 2_655 .
O8N N3N O9N O7N 12(5) . .
O9N N3N O9N O8N 125(2) 2_655 2_655
O7N N3N O9N O8N -132(3) . 2_655
O7N N3N O9N O8N 51(3) 2_655 2_655
O8N N3N O9N O8N -120(5) . 2_655
O8N O7N O9N N3N -15(6) . .
O8N O7N O9N O8N 16(6) . 2_655
N3N O7N O9N O8N 30.4(17) . 2_655
O1N N1N O1N N1N 0.000(6) 7_576 7_576
O2N N1N O1N N1N -174(3) 7_576 7_576
N1N N1N O1N Er1 135(2) 7_576 .
O1N N1N O1N Er1 135(2) 7_576 .
O2N N1N O1N Er1 -39(4) 7_576 .
O1 Er1 O1N N1N 156.1(18) . 7_576
O3 Er1 O1N N1N 36(2) . 7_576
O2 Er1 O1N N1N -87.5(19) . 7_576
N5 Er1 O1N N1N 29.5(19) . 7_576
N3 Er1 O1N N1N -88.0(19) . 7_576
N2 Er1 O1N N1N -150.1(19) . 7_576
N1 Er1 O1N N1N 149.7(19) . 7_576
N6 Er1 O1N N1N 88.7(19) . 7_576
N4 Er1 O1N N1N -30.6(19) . 7_576
O1 Er1 O1N N1N 44(3) . .
O3 Er1 O1N N1N -75(3) . .
O2 Er1 O1N N1N 161(2) . .
N5 Er1 O1N N1N -82(3) . .
N3 Er1 O1N N1N 160(3) . .
N2 Er1 O1N N1N 98(3) . .
N1 Er1 O1N N1N 38(3) . .
N6 Er1 O1N N1N -23(3) . .
N4 Er1 O1N N1N -142(3) . .
